data_9017286
loop_
_publ_author_name
'Nenert, G.'
'Missen, O. P.'
'Lian, H.'
'Weil, M.'
'Blake, G. R.'
'Kampf, A. R.'
'Mills, S. J.'

_publ_section_title
;
 Crystal structure and thermal behavior of Bi6Te2O15: investigation of
 synthetic and natural pingguite
;
_journal_name_full 'Physics and Chemistry of Minerals'
_journal_page_last 53
_journal_volume 47
_journal_year 2020
_chemical_compound_source 'Blue Bell mine, California, USA'
_chemical_formula_sum 'Bi6 O15 Te2'
_chemical_name_mineral Pingguite
_space_group_IT_number 62
_space_group_name_Hall '-P 2ac 2n'
_space_group_name_H-M_alt 'P n m a'
_symmetry_space_group_name_H-M 'P n m a'
_cell_angle_alpha 90
_cell_angle_beta 90
_cell_angle_gamma 90
_cell_length_a 10.637
_cell_length_b 22.797
_cell_length_c 5.4136
_cell_formula_units_Z 4
_cell_volume 1312.753
_database_code_amcsd 0020925
_exptl_crystal_density_diffrn 8.850
_cod_data_source_file inputs/fixed/downloads/10/10505.cif
_cod_data_source_block 10505
_cod_original_formula_sum 'Bi6 Te2 O15'
_cod_database_code 9017286

loop_
_space_group_symop_operation_xyz
x,y,z
x,1/2-y,z
-x,1/2+y,-z
1/2-x,1/2+y,1/2+z
1/2+x,1/2-y,1/2-z
1/2+x,y,1/2-z
1/2-x,-y,1/2+z
-x,-y,-z

loop_
_atom_site_label
_atom_site_fract_x
_atom_site_fract_y
_atom_site_fract_z
Bi1 0.11670 0.62239 0.26590
Bi2 0.37994 0.00591 0.28230
Bi3 0.13800 0.25000 0.77590
Bi4 0.39030 0.25000 0.26930
Te 0.13160 0.12789 0.25210
O1 0.00400 0.16280 0.05000
O2 0.01100 0.07210 0.38800
O3 0.06270 0.53240 0.14200
O4 0.07600 0.17950 0.50500
O5 0.24810 0.18550 0.12400
O6 0.25800 0.09350 0.45000
O7 0.31300 0.57640 0.49800
O8 0.32500 0.25000 0.64000

loop_
_cod_related_entry_id
_cod_related_entry_database
_cod_related_entry_code
1 AMCSD 0020925
